data_7247992
loop_
_publ_author_name
'Takahara, Kazuma'
'Horino, Yuki'
'Wada, Koki'
'Sakata, Hiromu'
'Tomita, Daichi'
'Sunatsuki, Yukinari'
'Isobe, Hiroshi'
'Kojima, Masaaki'
'Suzuki, Takayoshi'

_publ_section_title
;
 The effect of solvent molecules on crystallisation of heterotrinuclear
 MII--TbIII--MII complexes with tripodal nonadentate ligands
;
_journal_issue 7
_journal_name_full CrystEngComm
_journal_page_first 1004
_journal_page_last 1014
_journal_paper_doi 10.1039/D3CE01192E
_journal_volume 26
_journal_year 2024
_chemical_absolute_configuration 'CHOOSE rm ad rmad syn or unk'
_chemical_formula_moiety 'C60 H64 Cl4 N7 O15 Tb Zn2'
_chemical_formula_sum 'C60 H64 Cl4 N7 O15 Tb Zn2'
_chemical_formula_weight 1554.70
_space_group_crystal_system orthorhombic
_space_group_IT_number 19
_space_group_name_Hall 'P 2ac 2ab'
_space_group_name_H-M_alt 'P 21 21 21'
_atom_sites_solution_hydrogens geom
_atom_sites_solution_primary direct
_atom_sites_solution_secondary difmap
_audit_update_record
;
2023-10-25 deposited with the CCDC.	2024-01-10 downloaded from the CCDC.
;
_cell_angle_alpha 90.0000
_cell_angle_beta 90.0000
_cell_angle_gamma 90.0000
_cell_formula_units_Z 4
_cell_length_a 15.2744(6)
_cell_length_b 15.3918(5)
_cell_length_c 26.2915(9)
_cell_measurement_reflns_used 45332
_cell_measurement_temperature 188
_cell_measurement_theta_max 27.56
_cell_measurement_theta_min 3.06
_cell_volume 6181.1(4)
_computing_cell_refinement 'RAPID AUTO'
_computing_data_collection 'RAPID AUTO (Rigaku, ????)'
_computing_data_reduction 'RAPID AUTO'
_computing_molecular_graphics 'CrystalStructure 4.3'
_computing_publication_material 'CrystalStructure 4.3 (Rigaku, 2018)'
_computing_structure_refinement 'SHELXL Version 2014/7 (Sheldrick, 2008)'
_computing_structure_solution 'SIR2011 (Burla, et al., 2012)'
_diffrn_ambient_temperature 188
_diffrn_detector_area_resol_mean 10.000
_diffrn_measured_fraction_theta_full 0.997
_diffrn_measured_fraction_theta_max 0.998
_diffrn_measurement_device_type 'Rigaku R-AXIS RAPID'
_diffrn_measurement_method \w
_diffrn_radiation_type 'Mo K\a'
_diffrn_radiation_wavelength 0.71075
_diffrn_reflns_av_R_equivalents 0.0458
_diffrn_reflns_av_unetI/netI 0.0396
_diffrn_reflns_Laue_measured_fraction_full 0.997
_diffrn_reflns_Laue_measured_fraction_max 0.998
_diffrn_reflns_limit_h_max 19
_diffrn_reflns_limit_h_min -19
_diffrn_reflns_limit_k_max 19
_diffrn_reflns_limit_k_min -19
_diffrn_reflns_limit_l_max 34
_diffrn_reflns_limit_l_min -34
_diffrn_reflns_number 61320
_diffrn_reflns_point_group_measured_fraction_full 0.996
_diffrn_reflns_point_group_measured_fraction_max 0.997
_diffrn_reflns_theta_full 25.242
_diffrn_reflns_theta_max 27.481
_diffrn_reflns_theta_min 3.064
_diffrn_standards_number 0
_exptl_absorpt_coefficient_mu 2.145
_exptl_absorpt_correction_T_max 0.342
_exptl_absorpt_correction_T_min 0.100
_exptl_absorpt_correction_type multi-scan
_exptl_absorpt_process_details 'ABSCOR (Rigaku, 1995)'
_exptl_crystal_colour yellow
_exptl_crystal_density_diffrn 1.671
_exptl_crystal_density_method 'not measured'
_exptl_crystal_description block
_exptl_crystal_F_000 3144.00
_exptl_crystal_size_max 0.800
_exptl_crystal_size_mid 0.500
_exptl_crystal_size_min 0.500
_refine_diff_density_max 1.35
_refine_diff_density_min -0.93
_refine_ls_abs_structure_details
;
 Flack x determined using 5721 quotients [(I+)-(I-)]/[(I+)+(I-)]
 (Parsons, Flack and Wagner, Acta Cryst. B69 (2013) 249-259).
;
_refine_ls_abs_structure_Flack -0.003(3)
_refine_ls_extinction_method none
_refine_ls_goodness_of_fit_ref 1.028
_refine_ls_hydrogen_treatment constr
_refine_ls_number_parameters 810
_refine_ls_number_reflns 14129
_refine_ls_number_restraints 0
_refine_ls_R_factor_all 0.0292
_refine_ls_R_factor_gt 0.0273
_refine_ls_shift/su_max 0.002
_refine_ls_structure_factor_coef Fsqd
_refine_ls_weighting_details 'w = 1/[\s^2^(Fo^2^)+(0.0308P)^2^+1.2502P] where P=(Fo^2^+2Fc^2^)/3'
_refine_ls_weighting_scheme calc
_refine_ls_wR_factor_gt 0.0624
_refine_ls_wR_factor_ref 0.0632
_reflns_Friedel_coverage 0.826
_reflns_Friedel_fraction_full 0.995
_reflns_Friedel_fraction_max 0.996
_reflns_number_gt 13491
_reflns_number_total 14129
_reflns_threshold_expression F^2^>2.0\s(F^2^)
_cod_data_source_file d3ce01192e2.cif
_cod_data_source_block 160202a
_cod_depositor_comments 'Adding full bibliography for 7247989--7247998.cif.'
_cod_original_cell_volume 6181.2(4)
_cod_database_code 7247992

loop_
_space_group_symop_id
_space_group_symop_operation_xyz
1 +X,+Y,+Z
2 1/2-X,-Y,1/2+Z
3 1/2+X,1/2-Y,-Z
4 -X,1/2+Y,1/2-Z

loop_
_atom_site_label
_atom_site_type_symbol
_atom_site_fract_x
_atom_site_fract_y
_atom_site_fract_z
_atom_site_U_iso_or_equiv
_atom_site_adp_type
_atom_site_occupancy
_atom_site_site_symmetry_order
_atom_site_calc_flag
_atom_site_refinement_flags_posn
_atom_site_refinement_flags_adp
_atom_site_refinement_flags_occupancy
_atom_site_disorder_assembly
_atom_site_disorder_group
Tb1 Tb 0.19159(2) 0.36796(2) 0.64719(2) 0.02434(5) Uani 1 1 d . . . . .
Zn1 Zn 0.26791(3) 0.18634(3) 0.70029(2) 0.02344(10) Uani 1 1 d . . . . .
Zn2 Zn 0.11039(3) 0.54871(3) 0.59523(2) 0.02425(10) Uani 1 1 d . . . . .
Cl1 Cl 0.27549(12) 0.86797(12) 0.59918(6) 0.0746(4) Uani 1 1 d . . . . .
Cl2 Cl 0.37827(13) 1.00639(10) 0.55311(6) 0.0665(4) Uani 1 1 d . . . . .
Cl3 Cl 0.04892(15) 0.62056(18) 0.37863(7) 0.0985(7) Uani 1 1 d . . . . .
Cl4 Cl -0.0422(2) 0.74871(18) 0.31954(10) 0.1325(11) Uani 1 1 d . . . . .
O1 O 0.07603(19) 0.28423(17) 0.57242(10) 0.0269(6) Uani 1 1 d . . . . .
O2 O 0.17236(16) 0.21358(16) 0.64336(10) 0.0236(5) Uani 1 1 d . . . . .
O3 O 0.1112(2) 0.43853(18) 0.73834(10) 0.0306(6) Uani 1 1 d . . . . .
O4 O 0.20162(18) 0.29665(17) 0.72785(9) 0.0255(6) Uani 1 1 d . . . . .
O5 O 0.35761(19) 0.43474(19) 0.61351(11) 0.0323(7) Uani 1 1 d . . . . .
O6 O 0.32408(17) 0.28827(17) 0.65794(9) 0.0251(6) Uani 1 1 d . . . . .
O7 O 0.3044(2) 0.44942(18) 0.71933(10) 0.0319(6) Uani 1 1 d . . . . .
O8 O 0.19826(19) 0.52278(16) 0.65533(9) 0.0256(6) Uani 1 1 d . . . . .
O9 O 0.02502(18) 0.29996(17) 0.68353(11) 0.0282(6) Uani 1 1 d . . . . .
O10 O 0.05403(17) 0.44103(17) 0.63201(10) 0.0246(6) Uani 1 1 d . . . . .
O11 O 0.26002(19) 0.29250(17) 0.55446(10) 0.0280(6) Uani 1 1 d . . . . .
O12 O 0.18730(19) 0.44318(16) 0.56867(9) 0.0254(5) Uani 1 1 d . . . . .
O13 O 0.2166(3) 0.8591(3) 0.44552(14) 0.0540(9) Uani 1 1 d . . . . .
O14 O 0.0915(3) 0.8922(3) 0.41245(14) 0.0615(11) Uani 1 1 d . . . . .
O15 O 0.1555(3) 0.9804(3) 0.46286(16) 0.0628(11) Uani 1 1 d . . . . .
N1 N 0.2043(2) 0.0630(2) 0.70505(12) 0.0291(7) Uani 1 1 d . . . . .
N2 N 0.3050(3) 0.1659(2) 0.77693(12) 0.0312(7) Uani 1 1 d . . . . .
N3 N 0.3807(2) 0.1145(2) 0.67953(12) 0.0275(7) Uani 1 1 d . . . . .
N4 N 0.1003(3) 0.6746(2) 0.62944(13) 0.0313(8) Uani 1 1 d . . . . .
N5 N -0.0167(2) 0.5715(2) 0.56616(13) 0.0304(8) Uani 1 1 d . . . . .
N6 N 0.1542(3) 0.6118(2) 0.52864(13) 0.0304(8) Uani 1 1 d . . . . .
N7 N 0.1542(3) 0.9103(3) 0.44054(14) 0.0378(9) Uani 1 1 d . . . . .
C1 C 0.3740(3) -0.0698(3) 0.77502(19) 0.0433(12) Uani 1 1 d . . . . .
H1A H 0.3378 -0.0848 0.8045 0.052 Uiso 1 1 calc R U . . .
H1B H 0.4346 -0.0606 0.7860 0.052 Uiso 1 1 calc R U . . .
H1C H 0.3720 -0.1173 0.7502 0.052 Uiso 1 1 calc R U . . .
C2 C 0.3389(3) 0.0136(3) 0.75044(16) 0.0316(9) Uani 1 1 d . . . . .
C3 C 0.2398(3) 0.0044(3) 0.74364(17) 0.0357(10) Uani 1 1 d . . . . .
H3A H 0.2261 -0.0563 0.7339 0.043 Uiso 1 1 calc R U . . .
H3B H 0.2106 0.0163 0.7765 0.043 Uiso 1 1 calc R U . . .
C4 C 0.1538(3) 0.0295(3) 0.67162(16) 0.0294(9) Uani 1 1 d . . . . .
H4 H 0.1433 -0.0311 0.6748 0.035 Uiso 1 1 calc R U . . .
C5 C 0.1106(3) 0.0724(2) 0.62966(15) 0.0253(8) Uani 1 1 d . . . . .
C6 C 0.0552(3) 0.0206(3) 0.59906(17) 0.0316(9) Uani 1 1 d . . . . .
H6 H 0.0505 -0.0398 0.6060 0.038 Uiso 1 1 calc R U . . .
C7 C 0.0086(3) 0.0551(3) 0.55998(17) 0.0370(10) Uani 1 1 d . . . . .
H7 H -0.0275 0.0187 0.5396 0.044 Uiso 1 1 calc R U . . .
C8 C 0.0136(3) 0.1441(3) 0.54968(16) 0.0328(9) Uani 1 1 d . . . . .
H8 H -0.0201 0.1686 0.5229 0.039 Uiso 1 1 calc R U . . .
C9 C 0.0675(3) 0.1961(3) 0.57844(14) 0.0247(8) Uani 1 1 d . . . . .
C10 C 0.0258(3) 0.3227(3) 0.53227(15) 0.0329(9) Uani 1 1 d . . . . .
H10A H -0.0365 0.3109 0.5378 0.039 Uiso 1 1 calc R U . . .
H10B H 0.0441 0.2980 0.4996 0.039 Uiso 1 1 calc R U . . .
H10C H 0.0356 0.3857 0.5320 0.039 Uiso 1 1 calc R U . . .
C11 C 0.1197(3) 0.1622(2) 0.61853(14) 0.0223(8) Uani 1 1 d . . . . .
C12 C 0.3613(3) 0.0895(3) 0.78554(16) 0.0383(11) Uani 1 1 d . . . . .
H12A H 0.3551 0.0705 0.8213 0.046 Uiso 1 1 calc R U . . .
H12B H 0.4231 0.1063 0.7801 0.046 Uiso 1 1 calc R U . . .
C13 C 0.2722(3) 0.2014(3) 0.81632(15) 0.0335(9) Uani 1 1 d . . . . .
H13 H 0.2861 0.1752 0.8481 0.040 Uiso 1 1 calc R U . . .
C14 C 0.2158(3) 0.2775(3) 0.81805(15) 0.0295(9) Uani 1 1 d . . . . .
C15 C 0.1949(3) 0.3088(3) 0.86736(14) 0.0339(9) Uani 1 1 d . . . . .
H15 H 0.2143 0.2779 0.8966 0.041 Uiso 1 1 calc R U . . .
C16 C 0.1472(3) 0.3827(3) 0.87300(16) 0.0367(10) Uani 1 1 d . . . . .
H16 H 0.1336 0.4032 0.9062 0.044 Uiso 1 1 calc R U . . .
C17 C 0.1181(3) 0.4286(3) 0.83069(16) 0.0354(10) Uani 1 1 d . . . . .
H17 H 0.0855 0.4807 0.8351 0.043 Uiso 1 1 calc R U . . .
C18 C 0.1365(3) 0.3988(3) 0.78246(15) 0.0288(9) Uani 1 1 d . . . . .
C19 C 0.0542(3) 0.5108(3) 0.74278(18) 0.0379(10) Uani 1 1 d . . . . .
H19A H 0.0817 0.5553 0.7641 0.046 Uiso 1 1 calc R U . . .
H19B H -0.0010 0.4922 0.7584 0.046 Uiso 1 1 calc R U . . .
H19C H 0.0425 0.5348 0.7089 0.046 Uiso 1 1 calc R U . . .
C20 C 0.1855(3) 0.3212(2) 0.77481(13) 0.0251(7) Uani 1 1 d . . . . .
C21 C 0.3844(3) 0.0245(3) 0.69816(16) 0.0325(9) Uani 1 1 d . . . . .
H21A H 0.4464 0.0065 0.7012 0.039 Uiso 1 1 calc R U . . .
H21B H 0.3559 -0.0142 0.6731 0.039 Uiso 1 1 calc R U . . .
C22 C 0.4504(3) 0.1436(3) 0.65783(14) 0.0296(9) Uani 1 1 d . . . . .
H22 H 0.4981 0.1042 0.6557 0.035 Uiso 1 1 calc R U . . .
C23 C 0.4649(3) 0.2291(3) 0.63622(14) 0.0277(9) Uani 1 1 d . . . . .
C24 C 0.5467(3) 0.2432(3) 0.61254(16) 0.0355(10) Uani 1 1 d . . . . .
H24 H 0.5888 0.1978 0.6120 0.043 Uiso 1 1 calc R U . . .
C25 C 0.5662(3) 0.3211(3) 0.59034(16) 0.0354(10) Uani 1 1 d . . . . .
H25 H 0.6216 0.3295 0.5747 0.042 Uiso 1 1 calc R U . . .
C26 C 0.5047(3) 0.3884(3) 0.59067(15) 0.0329(9) Uani 1 1 d . . . . .
H26 H 0.5186 0.4429 0.5758 0.040 Uiso 1 1 calc R U . . .
C27 C 0.4242(3) 0.3754(3) 0.61252(14) 0.0278(8) Uani 1 1 d . . . . .
C28 C 0.3762(3) 0.5171(3) 0.5912(2) 0.0413(11) Uani 1 1 d . . . . .
H28A H 0.3950 0.5089 0.5559 0.050 Uiso 1 1 calc R U . . .
H28B H 0.4230 0.5458 0.6104 0.050 Uiso 1 1 calc R U . . .
H28C H 0.3234 0.5533 0.5919 0.050 Uiso 1 1 calc R U . . .
C29 C 0.4019(3) 0.2956(3) 0.63685(13) 0.0250(8) Uani 1 1 d . . . . .
C30 C 0.0036(4) 0.8054(3) 0.52127(18) 0.0464(13) Uani 1 1 d . . . . .
H30A H -0.0514 0.8225 0.5377 0.056 Uiso 1 1 calc R U . . .
H30B H -0.0068 0.7957 0.4849 0.056 Uiso 1 1 calc R U . . .
H30C H 0.0471 0.8516 0.5256 0.056 Uiso 1 1 calc R U . . .
C31 C 0.0377(3) 0.7210(3) 0.54572(16) 0.0337(10) Uani 1 1 d . . . . .
C32 C 0.0406(4) 0.7351(3) 0.60395(17) 0.0387(11) Uani 1 1 d . . . . .
H32A H 0.0594 0.7954 0.6111 0.046 Uiso 1 1 calc R U . . .
H32B H -0.0191 0.7275 0.6180 0.046 Uiso 1 1 calc R U . . .
C33 C 0.1492(3) 0.7062(3) 0.66437(16) 0.0327(10) Uani 1 1 d . . . . .
H33 H 0.1436 0.7669 0.6700 0.039 Uiso 1 1 calc R U . . .
C34 C 0.2115(3) 0.6621(3) 0.69619(15) 0.0310(10) Uani 1 1 d . . . . .
C35 C 0.2516(3) 0.7105(3) 0.73470(17) 0.0391(11) Uani 1 1 d . . . . .
H35 H 0.2385 0.7706 0.7375 0.047 Uiso 1 1 calc R U . . .
C36 C 0.3087(4) 0.6744(3) 0.76835(17) 0.0484(12) Uani 1 1 d . . . . .
H36 H 0.3350 0.7088 0.7941 0.058 Uiso 1 1 calc R U . . .
C37 C 0.3284(3) 0.5851(3) 0.76445(17) 0.0391(11) Uani 1 1 d . . . . .
H37 H 0.3676 0.5588 0.7879 0.047 Uiso 1 1 calc R U . . .
C38 C 0.2906(3) 0.5365(3) 0.72664(15) 0.0292(9) Uani 1 1 d . . . . .
C39 C 0.3667(3) 0.4092(3) 0.75133(18) 0.0391(11) Uani 1 1 d . . . . .
H39A H 0.3463 0.4114 0.7866 0.047 Uiso 1 1 calc R U . . .
H39B H 0.4228 0.4398 0.7485 0.047 Uiso 1 1 calc R U . . .
H39C H 0.3744 0.3485 0.7410 0.047 Uiso 1 1 calc R U . . .
C40 C 0.2316(3) 0.5727(3) 0.69074(14) 0.0259(8) Uani 1 1 d . . . . .
C41 C -0.0258(3) 0.6481(3) 0.53223(16) 0.0355(10) Uani 1 1 d . . . . .
H41A H -0.0865 0.6704 0.5345 0.043 Uiso 1 1 calc R U . . .
H41B H -0.0154 0.6298 0.4966 0.043 Uiso 1 1 calc R U . . .
C42 C -0.0879(3) 0.5343(3) 0.57864(16) 0.0312(9) Uani 1 1 d . . . . .
H42 H -0.1404 0.5602 0.5665 0.037 Uiso 1 1 calc R U . . .
C43 C -0.0979(3) 0.4563(3) 0.60952(15) 0.0284(8) Uani 1 1 d . . . . .
C44 C -0.1826(3) 0.4211(3) 0.61223(15) 0.0328(9) Uani 1 1 d . . . . .
H44 H -0.2295 0.4504 0.5959 0.039 Uiso 1 1 calc R U . . .
C45 C -0.1989(3) 0.3461(3) 0.63778(16) 0.0342(9) Uani 1 1 d . . . . .
H45 H -0.2564 0.3226 0.6387 0.041 Uiso 1 1 calc R U . . .
C46 C -0.1297(3) 0.3034(3) 0.66292(16) 0.0306(9) Uani 1 1 d . . . . .
H46 H -0.1407 0.2513 0.6812 0.037 Uiso 1 1 calc R U . . .
C47 C -0.0468(3) 0.3368(2) 0.66110(14) 0.0247(8) Uani 1 1 d . . . . .
C48 C 0.0094(3) 0.2264(3) 0.71490(17) 0.0354(10) Uani 1 1 d . . . . .
H48A H -0.0180 0.1804 0.6947 0.042 Uiso 1 1 calc R U . . .
H48B H -0.0296 0.2428 0.7429 0.042 Uiso 1 1 calc R U . . .
H48C H 0.0651 0.2054 0.7288 0.042 Uiso 1 1 calc R U . . .
C49 C -0.0273(2) 0.4146(2) 0.63373(14) 0.0227(8) Uani 1 1 d . . . . .
C50 C 0.1297(3) 0.7038(3) 0.52453(17) 0.0368(11) Uani 1 1 d . . . . .
H50A H 0.1317 0.7216 0.4884 0.044 Uiso 1 1 calc R U . . .
H50B H 0.1727 0.7395 0.5434 0.044 Uiso 1 1 calc R U . . .
C51 C 0.1810(3) 0.5743(3) 0.48808(15) 0.0300(9) Uani 1 1 d . . . . .
H51 H 0.1838 0.6096 0.4585 0.036 Uiso 1 1 calc R U . . .
C52 C 0.2076(3) 0.4850(3) 0.48181(15) 0.0282(9) Uani 1 1 d . . . . .
C53 C 0.2314(3) 0.4586(3) 0.43216(15) 0.0342(9) Uani 1 1 d . . . . .
H53 H 0.2258 0.4984 0.4048 0.041 Uiso 1 1 calc R U . . .
C54 C 0.2624(3) 0.3768(3) 0.42288(15) 0.0353(10) Uani 1 1 d . . . . .
H54 H 0.2763 0.3595 0.3891 0.042 Uiso 1 1 calc R U . . .
C55 C 0.2736(3) 0.3191(3) 0.46306(15) 0.0300(9) Uani 1 1 d . . . . .
H55 H 0.2971 0.2629 0.4569 0.036 Uiso 1 1 calc R U . . .
C56 C 0.2506(3) 0.3431(3) 0.51194(15) 0.0257(8) Uani 1 1 d . . . . .
C57 C 0.2922(3) 0.2061(3) 0.54653(16) 0.0319(9) Uani 1 1 d . . . . .
H57A H 0.3500 0.2088 0.5305 0.038 Uiso 1 1 calc R U . . .
H57B H 0.2517 0.1743 0.5244 0.038 Uiso 1 1 calc R U . . .
H57C H 0.2969 0.1762 0.5793 0.038 Uiso 1 1 calc R U . . .
C58 C 0.2141(3) 0.4260(3) 0.52222(14) 0.0247(8) Uani 1 1 d . . . . .
C59 C 0.2777(4) 0.9523(5) 0.5550(2) 0.081(2) Uani 1 1 d . . . . .
H59A H 0.2311 0.9946 0.5636 0.098 Uiso 1 1 calc R U . . .
H59B H 0.2647 0.9286 0.5209 0.098 Uiso 1 1 calc R U . . .
C60 C 0.0001(7) 0.7215(6) 0.3783(3) 0.107(3) Uani 1 1 d . . . . .
H60A H 0.0439 0.7657 0.3884 0.129 Uiso 1 1 calc R U . . .
H60B H -0.0476 0.7223 0.4037 0.129 Uiso 1 1 calc R U . . .

loop_
_atom_site_aniso_label
_atom_site_aniso_U_11
_atom_site_aniso_U_22
_atom_site_aniso_U_33
_atom_site_aniso_U_23
_atom_site_aniso_U_13
_atom_site_aniso_U_12
Tb1 0.02646(9) 0.01923(8) 0.02734(9) 0.00005(8) -0.00069(7) 0.00216(7)
Zn1 0.0250(2) 0.0230(2) 0.0223(2) -0.00048(18) 0.00001(17) 0.00389(18)
Zn2 0.0297(2) 0.0175(2) 0.0256(2) -0.00034(18) 0.00237(18) 0.00024(18)
Cl1 0.0799(11) 0.0694(9) 0.0745(9) -0.0176(9) -0.0024(8) -0.0141(9)
Cl2 0.0931(12) 0.0513(8) 0.0552(8) -0.0091(7) -0.0013(8) 0.0149(8)
Cl3 0.1000(15) 0.137(2) 0.0585(10) -0.0069(12) -0.0029(9) -0.0083(15)
Cl4 0.164(3) 0.1117(18) 0.1220(19) 0.0326(16) -0.0735(18) -0.0583(18)
O1 0.0296(16) 0.0206(13) 0.0305(14) 0.0001(12) -0.0081(12) -0.0011(11)
O2 0.0233(14) 0.0216(12) 0.0257(12) -0.0004(12) -0.0037(11) -0.0004(9)
O3 0.0359(16) 0.0240(14) 0.0318(14) -0.0058(12) 0.0054(12) 0.0057(12)
O4 0.0266(15) 0.0262(13) 0.0237(12) -0.0064(11) 0.0016(11) 0.0041(12)
O5 0.0298(17) 0.0273(15) 0.0398(16) 0.0036(14) 0.0052(12) -0.0010(12)
O6 0.0229(15) 0.0260(13) 0.0263(13) 0.0014(11) 0.0028(10) 0.0006(10)
O7 0.0332(16) 0.0281(14) 0.0344(14) -0.0053(12) -0.0065(13) 0.0009(14)
O8 0.0282(15) 0.0213(12) 0.0274(13) -0.0052(11) -0.0017(12) -0.0034(11)
O9 0.0260(15) 0.0217(14) 0.0369(15) 0.0081(12) 0.0011(11) -0.0016(11)
O10 0.0232(14) 0.0214(13) 0.0292(14) 0.0016(11) 0.0006(10) -0.0012(11)
O11 0.0332(16) 0.0237(14) 0.0271(13) -0.0009(12) 0.0031(12) 0.0064(11)
O12 0.0296(14) 0.0216(12) 0.0248(12) -0.0035(11) 0.0045(11) 0.0022(12)
O13 0.055(2) 0.052(2) 0.055(2) 0.0018(19) 0.0077(17) 0.0097(19)
O14 0.053(2) 0.084(3) 0.047(2) -0.006(2) -0.0114(17) -0.010(2)
O15 0.077(3) 0.049(2) 0.063(2) -0.012(2) -0.018(2) 0.010(2)
N1 0.0287(19) 0.0258(16) 0.0328(17) 0.0062(15) 0.0017(14) 0.0033(14)
N2 0.036(2) 0.0339(18) 0.0241(15) -0.0017(14) -0.0013(15) 0.0076(16)
N3 0.0282(18) 0.0296(18) 0.0248(15) -0.0005(14) -0.0020(13) 0.0053(14)
N4 0.045(2) 0.0229(17) 0.0263(16) 0.0006(14) 0.0034(15) 0.0021(15)
N5 0.037(2) 0.0246(17) 0.0298(17) 0.0037(15) -0.0009(14) 0.0042(15)
N6 0.043(2) 0.0176(16) 0.0306(17) -0.0007(14) 0.0072(15) -0.0022(14)
N7 0.042(2) 0.045(2) 0.0268(18) 0.0044(18) 0.0060(16) -0.0050(18)
C1 0.042(3) 0.045(3) 0.043(3) 0.016(2) 0.002(2) 0.016(2)
C2 0.032(2) 0.032(2) 0.031(2) 0.0086(19) 0.0025(17) 0.0095(18)
C3 0.038(3) 0.031(2) 0.038(2) 0.011(2) -0.0003(19) 0.0058(19)
C4 0.029(2) 0.023(2) 0.036(2) 0.0017(18) 0.0074(17) 0.0024(16)
C5 0.024(2) 0.0223(18) 0.0298(19) -0.0036(16) 0.0046(15) -0.0010(15)
C6 0.034(2) 0.0233(19) 0.037(2) -0.0022(18) 0.0044(18) -0.0056(16)
C7 0.042(3) 0.029(2) 0.040(2) -0.008(2) -0.005(2) -0.0066(19)
C8 0.035(2) 0.032(2) 0.031(2) -0.0039(19) -0.0072(17) -0.0039(18)
C9 0.025(2) 0.0227(19) 0.0267(18) -0.0030(16) 0.0018(15) -0.0009(15)
C10 0.037(3) 0.033(2) 0.028(2) 0.0038(19) -0.0083(17) 0.0004(19)
C11 0.023(2) 0.0210(18) 0.0227(17) -0.0043(15) 0.0033(14) 0.0002(14)
C12 0.041(3) 0.047(3) 0.027(2) 0.003(2) -0.0054(17) 0.016(2)
C13 0.037(2) 0.038(2) 0.0257(19) 0.0007(18) -0.0031(17) 0.0020(19)
C14 0.035(2) 0.029(2) 0.0242(18) -0.0051(17) 0.0022(15) -0.0020(16)
C15 0.042(2) 0.037(2) 0.0228(17) -0.0038(17) 0.0061(17) -0.006(2)
C16 0.045(3) 0.037(3) 0.028(2) -0.009(2) 0.0120(18) -0.007(2)
C17 0.044(3) 0.029(2) 0.033(2) -0.0087(19) 0.0126(19) -0.0048(19)
C18 0.031(2) 0.027(2) 0.0281(19) -0.0009(17) 0.0080(16) -0.0059(16)
C19 0.043(3) 0.028(2) 0.043(2) -0.002(2) 0.010(2) 0.0128(19)
C20 0.0240(19) 0.0279(19) 0.0234(16) -0.0045(15) 0.0050(15) -0.0020(17)
C21 0.036(2) 0.031(2) 0.031(2) 0.0027(18) 0.0051(18) 0.0108(18)
C22 0.027(2) 0.036(2) 0.0251(19) -0.0008(17) -0.0025(14) 0.0085(17)
C23 0.021(2) 0.037(2) 0.025(2) 0.0007(17) -0.0010(14) -0.0005(16)
C24 0.024(2) 0.050(3) 0.033(2) -0.002(2) -0.0001(17) 0.0037(19)
C25 0.021(2) 0.055(3) 0.030(2) 0.002(2) 0.0024(16) -0.0020(19)
C26 0.027(2) 0.042(2) 0.030(2) 0.0023(19) -0.0012(16) -0.0078(17)
C27 0.026(2) 0.031(2) 0.0267(18) -0.0005(18) -0.0016(14) -0.0001(17)
C28 0.042(3) 0.030(2) 0.052(3) 0.008(2) 0.005(2) -0.0054(19)
C29 0.024(2) 0.030(2) 0.0211(18) -0.0026(15) -0.0014(14) -0.0009(15)
C30 0.076(4) 0.028(2) 0.035(2) 0.008(2) 0.012(2) 0.016(2)
C31 0.049(3) 0.022(2) 0.030(2) 0.0046(18) 0.0058(19) 0.0071(18)
C32 0.059(3) 0.021(2) 0.037(2) -0.0029(19) 0.007(2) 0.0084(19)
C33 0.052(3) 0.0153(19) 0.031(2) -0.0034(17) 0.0103(19) -0.0016(17)
C34 0.040(3) 0.0247(19) 0.0284(19) -0.0036(16) 0.0076(17) -0.0061(16)
C35 0.056(3) 0.026(2) 0.035(2) -0.0083(19) 0.005(2) -0.006(2)
C36 0.063(3) 0.043(3) 0.039(2) -0.013(2) -0.003(3) -0.017(3)
C37 0.044(3) 0.041(3) 0.033(2) -0.007(2) -0.0072(18) -0.005(2)
C38 0.029(2) 0.027(2) 0.031(2) -0.0053(17) 0.0012(16) -0.0045(16)
C39 0.030(3) 0.042(3) 0.045(3) -0.005(2) -0.0098(19) 0.0002(19)
C40 0.028(2) 0.0250(19) 0.0246(18) -0.0032(16) 0.0044(15) -0.0079(16)
C41 0.045(3) 0.028(2) 0.034(2) 0.0095(19) 0.0000(18) 0.0073(18)
C42 0.033(2) 0.030(2) 0.031(2) 0.0010(18) -0.0009(17) 0.0075(17)
C43 0.028(2) 0.0268(19) 0.0300(19) -0.0031(17) 0.0002(15) -0.0001(16)
C44 0.022(2) 0.040(2) 0.036(2) -0.0036(19) -0.0013(17) 0.0048(18)
C45 0.023(2) 0.035(2) 0.044(2) -0.0044(18) 0.0034(18) -0.0056(17)
C46 0.030(2) 0.025(2) 0.037(2) -0.0018(18) 0.0034(16) -0.0046(16)
C47 0.023(2) 0.0233(18) 0.0274(19) -0.0023(15) 0.0017(14) 0.0000(14)
C48 0.035(3) 0.032(2) 0.040(2) 0.0123(19) 0.0039(18) -0.0010(18)
C49 0.022(2) 0.0219(18) 0.0247(18) -0.0031(15) 0.0027(13) 0.0011(14)
C50 0.056(3) 0.017(2) 0.037(2) 0.0011(18) 0.010(2) 0.0014(18)
C51 0.036(2) 0.0257(19) 0.0281(18) 0.0037(16) 0.0060(17) -0.0005(17)
C52 0.030(2) 0.0261(19) 0.0289(19) -0.0020(16) 0.0061(16) -0.0018(16)
C53 0.043(3) 0.032(2) 0.027(2) 0.0021(18) 0.0074(18) -0.0014(19)
C54 0.043(3) 0.037(2) 0.0258(18) -0.0060(19) 0.0090(17) -0.002(2)
C55 0.033(2) 0.029(2) 0.0284(19) -0.0078(18) 0.0070(16) 0.0042(17)
C56 0.024(2) 0.0245(19) 0.0285(18) -0.0020(16) 0.0015(15) -0.0008(14)
C57 0.035(3) 0.026(2) 0.034(2) -0.0014(17) 0.0040(17) 0.0089(17)
C58 0.025(2) 0.0249(19) 0.0242(17) -0.0026(16) 0.0034(14) -0.0023(14)
C59 0.062(4) 0.139(7) 0.043(3) 0.005(4) -0.001(3) 0.043(4)
C60 0.117(8) 0.122(7) 0.083(5) -0.024(5) -0.021(5) -0.030(6)

loop_
_atom_type_symbol
_atom_type_description
_atom_type_scat_dispersion_real
_atom_type_scat_dispersion_imag
_atom_type_scat_source
C C 0.0033 0.0016
;
International Tables for Crystallography
(Vol. C, Tables 4.2.6.8 and 6.1.1.4)
;
H H 0.0000 0.0000
;
International Tables for Crystallography
(Vol. C, Table 6.1.1.4)
;
O O 0.0106 0.0060
;
International Tables for Crystallography
(Vol. C, Tables 4.2.6.8 and 6.1.1.4)
;
N N 0.0061 0.0033
;
International Tables for Crystallography
(Vol. C, Tables 4.2.6.8 and 6.1.1.4)
;
Cl Cl 0.1484 0.1585
;
International Tables for Crystallography
(Vol. C, Tables 4.2.6.8 and 6.1.1.4)
;
Zn Zn 0.2839 1.4301
;
International Tables for Crystallography
(Vol. C, Tables 4.2.6.8 and 6.1.1.4)
;
Tb Tb -0.1723 4.1537
;
International Tables for Crystallography
(Vol. C, Tables 4.2.6.8 and 6.1.1.4)
;

loop_
_geom_angle_atom_site_label_1
_geom_angle_atom_site_label_2
_geom_angle_atom_site_label_3
_geom_angle
_geom_angle_site_symmetry_1
_geom_angle_site_symmetry_3
_geom_angle_publ_flag
O12 Tb1 O6 112.24(9) . . ?
O12 Tb1 O4 177.17(10) . . ?
O6 Tb1 O4 66.70(9) . . ?
O12 Tb1 O8 65.96(8) . . ?
O6 Tb1 O8 117.73(9) . . ?
O4 Tb1 O8 111.99(8) . . ?
O12 Tb1 O2 116.41(9) . . ?
O6 Tb1 O2 66.34(9) . . ?
O4 Tb1 O2 65.81(9) . . ?
O8 Tb1 O2 174.67(9) . . ?
O12 Tb1 O10 66.70(9) . . ?
O6 Tb1 O10 175.94(9) . . ?
O4 Tb1 O10 114.55(9) . . ?
O8 Tb1 O10 65.71(9) . . ?
O2 Tb1 O10 110.36(9) . . ?
O12 Tb1 O7 112.43(9) . . ?
O6 Tb1 O7 68.56(8) . . ?
O4 Tb1 O7 64.76(9) . . ?
O8 Tb1 O7 58.50(8) . . ?
O2 Tb1 O7 122.53(8) . . ?
O10 Tb1 O7 115.50(9) . . ?
O12 Tb1 O5 65.24(9) . . ?
O6 Tb1 O5 58.11(9) . . ?
O4 Tb1 O5 112.35(9) . . ?
O8 Tb1 O5 68.55(9) . . ?
O2 Tb1 O5 116.71(8) . . ?
O10 Tb1 O5 123.34(8) . . ?
O7 Tb1 O5 60.99(9) . . ?
O12 Tb1 O11 58.13(8) . . ?
O6 Tb1 O11 65.60(8) . . ?
O4 Tb1 O11 122.62(8) . . ?
O8 Tb1 O11 117.33(8) . . ?
O2 Tb1 O11 67.12(8) . . ?
O10 Tb1 O11 111.19(8) . . ?
O7 Tb1 O11 121.20(9) . . ?
O5 Tb1 O11 64.27(8) . . ?
O12 Tb1 O3 121.67(8) . . ?
O6 Tb1 O3 116.99(8) . . ?
O4 Tb1 O3 57.80(8) . . ?
O8 Tb1 O3 64.66(8) . . ?
O2 Tb1 O3 110.71(9) . . ?
O10 Tb1 O3 66.07(9) . . ?
O7 Tb1 O3 62.77(9) . . ?
O5 Tb1 O3 119.56(9) . . ?
O11 Tb1 O3 176.01(9) . . ?
O12 Tb1 O9 115.95(9) . . ?
O6 Tb1 O9 121.20(8) . . ?
O4 Tb1 O9 66.44(9) . . ?
O8 Tb1 O9 111.44(9) . . ?
O2 Tb1 O9 63.28(8) . . ?
O10 Tb1 O9 57.44(8) . . ?
O7 Tb1 O9 117.88(8) . . ?
O5 Tb1 O9 178.75(9) . . ?
O11 Tb1 O9 116.57(8) . . ?
O3 Tb1 O9 59.61(8) . . ?
O12 Tb1 Zn1 141.67(6) . . ?
O6 Tb1 Zn1 38.94(6) . . ?
O4 Tb1 Zn1 38.93(6) . . ?
O8 Tb1 Zn1 141.42(6) . . ?
O2 Tb1 Zn1 39.58(6) . . ?
O10 Tb1 Zn1 139.74(6) . . ?
O7 Tb1 Zn1 83.05(6) . . ?
O5 Tb1 Zn1 96.90(6) . . ?
O11 Tb1 Zn1 83.69(5) . . ?
O3 Tb1 Zn1 96.65(6) . . ?
O9 Tb1 Zn1 82.34(5) . . ?
O4 Zn1 O6 77.13(10) . . ?
O4 Zn1 N2 85.46(12) . . ?
O6 Zn1 N2 120.32(13) . . ?
O4 Zn1 N3 154.23(12) . . ?
O6 Zn1 N3 85.49(12) . . ?
N2 Zn1 N3 87.14(13) . . ?
O4 Zn1 O2 75.75(10) . . ?
O6 Zn1 O2 76.19(10) . . ?
N2 Zn1 O2 151.73(13) . . ?
N3 Zn1 O2 118.58(11) . . ?
O4 Zn1 N1 118.55(12) . . ?
O6 Zn1 N1 151.40(12) . . ?
N2 Zn1 N1 86.22(13) . . ?
N3 Zn1 N1 85.47(13) . . ?
O2 Zn1 N1 84.53(11) . . ?
O4 Zn1 Tb1 45.58(7) . . ?
O6 Zn1 Tb1 45.32(7) . . ?
N2 Zn1 Tb1 128.06(9) . . ?
N3 Zn1 Tb1 127.87(9) . . ?
O2 Zn1 Tb1 45.74(7) . . ?
N1 Zn1 Tb1 127.63(9) . . ?
O10 Zn2 N6 150.88(12) . . ?
O10 Zn2 O8 76.53(10) . . ?
N6 Zn2 O8 120.42(13) . . ?
O10 Zn2 N5 85.49(12) . . ?
N6 Zn2 N5 85.10(14) . . ?
O8 Zn2 N5 152.26(12) . . ?
O10 Zn2 O12 76.98(10) . . ?
N6 Zn2 O12 84.48(12) . . ?
O8 Zn2 O12 75.51(10) . . ?
N5 Zn2 O12 121.06(12) . . ?
O10 Zn2 N4 119.38(12) . . ?
N6 Zn2 N4 87.41(13) . . ?
O8 Zn2 N4 84.39(12) . . ?
N5 Zn2 N4 86.31(14) . . ?
O12 Zn2 N4 150.47(13) . . ?
O10 Zn2 Tb1 46.14(7) . . ?
N6 Zn2 Tb1 127.23(10) . . ?
O8 Zn2 Tb1 45.58(7) . . ?
N5 Zn2 Tb1 128.84(10) . . ?
O12 Zn2 Tb1 44.87(7) . . ?
N4 Zn2 Tb1 127.50(9) . . ?
C9 O1 C10 116.3(3) . . ?
C11 O2 Zn1 130.9(2) . . ?
C11 O2 Tb1 134.3(2) . . ?
Zn1 O2 Tb1 94.68(9) . . ?
C18 O3 C19 117.1(3) . . ?
C18 O3 Tb1 114.4(2) . . ?
C19 O3 Tb1 128.4(2) . . ?
C20 O4 Zn1 130.2(2) . . ?
C20 O4 Tb1 133.5(2) . . ?
Zn1 O4 Tb1 95.49(9) . . ?
C27 O5 C28 116.0(3) . . ?
C27 O5 Tb1 115.0(2) . . ?
C28 O5 Tb1 128.3(3) . . ?
C29 O6 Zn1 130.8(2) . . ?
C29 O6 Tb1 132.3(2) . . ?
Zn1 O6 Tb1 95.75(10) . . ?
C38 O7 C39 116.7(3) . . ?
C38 O7 Tb1 115.5(2) . . ?
C39 O7 Tb1 127.6(2) . . ?
C40 O8 Zn2 131.9(2) . . ?
C40 O8 Tb1 131.6(2) . . ?
Zn2 O8 Tb1 95.40(9) . . ?
C47 O9 C48 116.5(3) . . ?
C47 O9 Tb1 114.2(2) . . ?
C48 O9 Tb1 128.6(2) . . ?
C49 O10 Zn2 130.5(2) . . ?
C49 O10 Tb1 132.5(2) . . ?
Zn2 O10 Tb1 94.98(10) . . ?
C56 O11 C57 116.4(3) . . ?
C56 O11 Tb1 114.9(2) . . ?
C57 O11 Tb1 128.2(2) . . ?
C58 O12 Zn2 129.2(2) . . ?
C58 O12 Tb1 134.6(2) . . ?
Zn2 O12 Tb1 95.89(9) . . ?
C4 N1 C3 116.9(4) . . ?
C4 N1 Zn1 126.4(3) . . ?
C3 N1 Zn1 114.9(3) . . ?
C13 N2 C12 116.5(3) . . ?
C13 N2 Zn1 127.3(3) . . ?
C12 N2 Zn1 114.9(2) . . ?
C22 N3 C21 116.3(4) . . ?
C22 N3 Zn1 127.2(3) . . ?
C21 N3 Zn1 115.9(3) . . ?
C33 N4 C32 116.7(4) . . ?
C33 N4 Zn2 127.1(3) . . ?
C32 N4 Zn2 115.3(3) . . ?
C42 N5 C41 115.6(4) . . ?
C42 N5 Zn2 128.0(3) . . ?
C41 N5 Zn2 115.8(3) . . ?
C51 N6 C50 117.0(3) . . ?
C51 N6 Zn2 125.8(3) . . ?
C50 N6 Zn2 115.1(3) . . ?
O15 N7 O14 119.5(5) . . ?
O15 N7 O13 119.7(4) . . ?
O14 N7 O13 120.8(4) . . ?
C2 C1 H1A 109.5 . . ?
C2 C1 H1B 109.5 . . ?
H1A C1 H1B 109.5 . . ?
C2 C1 H1C 109.5 . . ?
H1A C1 H1C 109.5 . . ?
H1B C1 H1C 109.5 . . ?
C12 C2 C3 111.3(4) . . ?
C12 C2 C1 107.9(4) . . ?
C3 C2 C1 108.5(4) . . ?
C12 C2 C21 110.6(4) . . ?
C3 C2 C21 110.5(4) . . ?
C1 C2 C21 107.9(4) . . ?
N1 C3 C2 112.9(4) . . ?
N1 C3 H3A 109.0 . . ?
C2 C3 H3A 109.0 . . ?
N1 C3 H3B 109.0 . . ?
C2 C3 H3B 109.0 . . ?
H3A C3 H3B 107.8 . . ?
N1 C4 C5 128.1(4) . . ?
N1 C4 H4 116.0 . . ?
C5 C4 H4 116.0 . . ?
C6 C5 C11 119.4(4) . . ?
C6 C5 C4 116.7(4) . . ?
C11 C5 C4 123.9(4) . . ?
C7 C6 C5 121.6(4) . . ?
C7 C6 H6 119.2 . . ?
C5 C6 H6 119.2 . . ?
C6 C7 C8 120.0(4) . . ?
C6 C7 H7 120.0 . . ?
C8 C7 H7 120.0 . . ?
C9 C8 C7 119.8(4) . . ?
C9 C8 H8 120.1 . . ?
C7 C8 H8 120.1 . . ?
O1 C9 C8 124.7(4) . . ?
O1 C9 C11 113.3(3) . . ?
C8 C9 C11 122.0(4) . . ?
O1 C10 H10A 109.5 . . ?
O1 C10 H10B 109.5 . . ?
H10A C10 H10B 109.5 . . ?
O1 C10 H10C 109.5 . . ?
H10A C10 H10C 109.5 . . ?
H10B C10 H10C 109.5 . . ?
O2 C11 C5 123.2(4) . . ?
O2 C11 C9 119.7(3) . . ?
C5 C11 C9 117.1(3) . . ?
N2 C12 C2 112.8(3) . . ?
N2 C12 H12A 109.0 . . ?
C2 C12 H12A 109.0 . . ?
N2 C12 H12B 109.0 . . ?
C2 C12 H12B 109.0 . . ?
H12A C12 H12B 107.8 . . ?
N2 C13 C14 127.1(4) . . ?
N2 C13 H13 116.4 . . ?
C14 C13 H13 116.4 . . ?
C20 C14 C15 120.3(4) . . ?
C20 C14 C13 123.9(4) . . ?
C15 C14 C13 115.8(4) . . ?
C16 C15 C14 120.3(4) . . ?
C16 C15 H15 119.9 . . ?
C14 C15 H15 119.9 . . ?
C15 C16 C17 120.6(4) . . ?
C15 C16 H16 119.7 . . ?
C17 C16 H16 119.7 . . ?
C18 C17 C16 120.1(4) . . ?
C18 C17 H17 120.0 . . ?
C16 C17 H17 120.0 . . ?
O3 C18 C17 125.0(4) . . ?
O3 C18 C20 113.8(3) . . ?
C17 C18 C20 121.1(4) . . ?
O3 C19 H19A 109.5 . . ?
O3 C19 H19B 109.5 . . ?
H19A C19 H19B 109.5 . . ?
O3 C19 H19C 109.5 . . ?
H19A C19 H19C 109.5 . . ?
H19B C19 H19C 109.5 . . ?
O4 C20 C14 124.3(4) . . ?
O4 C20 C18 118.2(3) . . ?
C14 C20 C18 117.5(3) . . ?
N3 C21 C2 112.3(3) . . ?
N3 C21 H21A 109.1 . . ?
C2 C21 H21A 109.1 . . ?
N3 C21 H21B 109.1 . . ?
C2 C21 H21B 109.1 . . ?
H21A C21 H21B 107.9 . . ?
N3 C22 C23 128.0(4) . . ?
N3 C22 H22 116.0 . . ?
C23 C22 H22 116.0 . . ?
C29 C23 C24 119.9(4) . . ?
C29 C23 C22 123.4(4) . . ?
C24 C23 C22 116.6(4) . . ?
C25 C24 C23 121.1(4) . . ?
C25 C24 H24 119.4 . . ?
C23 C24 H24 119.4 . . ?
C24 C25 C26 120.0(4) . . ?
C24 C25 H25 120.0 . . ?
C26 C25 H25 120.0 . . ?
C27 C26 C25 119.8(4) . . ?
C27 C26 H26 120.1 . . ?
C25 C26 H26 120.1 . . ?
O5 C27 C26 125.3(4) . . ?
O5 C27 C29 113.0(3) . . ?
C26 C27 C29 121.8(4) . . ?
O5 C28 H28A 109.5 . . ?
O5 C28 H28B 109.5 . . ?
H28A C28 H28B 109.5 . . ?
O5 C28 H28C 109.5 . . ?
H28A C28 H28C 109.5 . . ?
H28B C28 H28C 109.5 . . ?
O6 C29 C23 124.2(4) . . ?
O6 C29 C27 118.5(3) . . ?
C23 C29 C27 117.3(4) . . ?
C31 C30 H30A 109.5 . . ?
C31 C30 H30B 109.5 . . ?
H30A C30 H30B 109.5 . . ?
C31 C30 H30C 109.5 . . ?
H30A C30 H30C 109.5 . . ?
H30B C30 H30C 109.5 . . ?
C41 C31 C50 111.8(4) . . ?
C41 C31 C30 107.9(4) . . ?
C50 C31 C30 107.7(4) . . ?
C41 C31 C32 110.5(4) . . ?
C50 C31 C32 111.0(4) . . ?
C30 C31 C32 107.8(4) . . ?
N4 C32 C31 112.4(3) . . ?
N4 C32 H32A 109.1 . . ?
C31 C32 H32A 109.1 . . ?
N4 C32 H32B 109.1 . . ?
C31 C32 H32B 109.1 . . ?
H32A C32 H32B 107.9 . . ?
N4 C33 C34 128.6(4) . . ?
N4 C33 H33 115.7 . . ?
C34 C33 H33 115.7 . . ?
C35 C34 C40 119.7(4) . . ?
C35 C34 C33 117.3(4) . . ?
C40 C34 C33 122.9(4) . . ?
C36 C35 C34 122.3(4) . . ?
C36 C35 H35 118.9 . . ?
C34 C35 H35 118.9 . . ?
C35 C36 C37 119.2(4) . . ?
C35 C36 H36 120.4 . . ?
C37 C36 H36 120.4 . . ?
C38 C37 C36 119.6(5) . . ?
C38 C37 H37 120.2 . . ?
C36 C37 H37 120.2 . . ?
O7 C38 C37 124.8(4) . . ?
O7 C38 C40 112.9(3) . . ?
C37 C38 C40 122.3(4) . . ?
O7 C39 H39A 109.5 . . ?
O7 C39 H39B 109.5 . . ?
H39A C39 H39B 109.5 . . ?
O7 C39 H39C 109.5 . . ?
H39A C39 H39C 109.5 . . ?
H39B C39 H39C 109.5 . . ?
O8 C40 C34 123.9(4) . . ?
O8 C40 C38 119.3(3) . . ?
C34 C40 C38 116.8(4) . . ?
N5 C41 C31 112.6(4) . . ?
N5 C41 H41A 109.1 . . ?
C31 C41 H41A 109.1 . . ?
N5 C41 H41B 109.1 . . ?
C31 C41 H41B 109.1 . . ?
H41A C41 H41B 107.8 . . ?
N5 C42 C43 127.1(4) . . ?
N5 C42 H42 116.4 . . ?
C43 C42 H42 116.4 . . ?
C44 C43 C49 120.4(4) . . ?
C44 C43 C42 116.2(4) . . ?
C49 C43 C42 123.3(4) . . ?
C45 C44 C43 121.4(4) . . ?
C45 C44 H44 119.3 . . ?
C43 C44 H44 119.3 . . ?
C44 C45 C46 119.4(4) . . ?
C44 C45 H45 120.3 . . ?
C46 C45 H45 120.3 . . ?
C47 C46 C45 120.2(4) . . ?
C47 C46 H46 119.9 . . ?
C45 C46 H46 119.9 . . ?
C46 C47 O9 124.9(4) . . ?
C46 C47 C49 121.7(4) . . ?
O9 C47 C49 113.4(3) . . ?
O9 C48 H48A 109.5 . . ?
O9 C48 H48B 109.5 . . ?
H48A C48 H48B 109.5 . . ?
O9 C48 H48C 109.5 . . ?
H48A C48 H48C 109.5 . . ?
H48B C48 H48C 109.5 . . ?
O10 C49 C43 124.7(3) . . ?
O10 C49 C47 118.4(3) . . ?
C43 C49 C47 116.8(4) . . ?
N6 C50 C31 111.9(4) . . ?
N6 C50 H50A 109.2 . . ?
C31 C50 H50A 109.2 . . ?
N6 C50 H50B 109.2 . . ?
C31 C50 H50B 109.2 . . ?
H50A C50 H50B 107.9 . . ?
N6 C51 C52 127.9(4) . . ?
N6 C51 H51 116.0 . . ?
C52 C51 H51 116.0 . . ?
C58 C52 C53 119.7(4) . . ?
C58 C52 C51 123.4(3) . . ?
C53 C52 C51 116.8(4) . . ?
C54 C53 C52 121.2(4) . . ?
C54 C53 H53 119.4 . . ?
C52 C53 H53 119.4 . . ?
C53 C54 C55 119.7(4) . . ?
C53 C54 H54 120.2 . . ?
C55 C54 H54 120.2 . . ?
C56 C55 C54 120.3(4) . . ?
C56 C55 H55 119.9 . . ?
C54 C55 H55 119.9 . . ?
O11 C56 C55 125.4(4) . . ?
O11 C56 C58 113.4(3) . . ?
C55 C56 C58 121.2(4) . . ?
O11 C57 H57A 109.5 . . ?
O11 C57 H57B 109.5 . . ?
H57A C57 H57B 109.5 . . ?
O11 C57 H57C 109.5 . . ?
H57A C57 H57C 109.5 . . ?
H57B C57 H57C 109.5 . . ?
O12 C58 C52 123.5(3) . . ?
O12 C58 C56 118.7(3) . . ?
C52 C58 C56 117.8(3) . . ?
Cl1 C59 Cl2 113.0(3) . . ?
Cl1 C59 H59A 109.0 . . ?
Cl2 C59 H59A 109.0 . . ?
Cl1 C59 H59B 109.0 . . ?
Cl2 C59 H59B 109.0 . . ?
H59A C59 H59B 107.8 . . ?
Cl3 C60 Cl4 112.7(5) . . ?
Cl3 C60 H60A 109.0 . . ?
Cl4 C60 H60A 109.0 . . ?
Cl3 C60 H60B 109.0 . . ?
Cl4 C60 H60B 109.0 . . ?
H60A C60 H60B 107.8 . . ?

loop_
_geom_bond_atom_site_label_1
_geom_bond_atom_site_label_2
_geom_bond_distance
_geom_bond_site_symmetry_2
_geom_bond_publ_flag
Tb1 O12 2.368(2) . ?
Tb1 O6 2.383(3) . ?
Tb1 O4 2.393(3) . ?
Tb1 O8 2.395(2) . ?
Tb1 O2 2.397(2) . ?
Tb1 O10 2.416(3) . ?
Tb1 O7 2.853(3) . ?
Tb1 O5 2.876(3) . ?
Tb1 O11 2.896(3) . ?
Tb1 O3 2.904(3) . ?
Tb1 O9 2.912(3) . ?
Tb1 Zn1 3.3352(5) . ?
Zn1 O4 2.106(3) . ?
Zn1 O6 2.107(3) . ?
Zn1 N2 2.116(3) . ?
Zn1 N3 2.119(3) . ?
Zn1 O2 2.132(3) . ?
Zn1 N1 2.136(3) . ?
Zn2 O10 2.103(3) . ?
Zn2 N6 2.111(3) . ?
Zn2 O8 2.111(3) . ?
Zn2 N5 2.116(4) . ?
Zn2 O12 2.123(3) . ?
Zn2 N4 2.142(3) . ?
Cl1 C59 1.742(7) . ?
Cl2 C59 1.748(8) . ?
Cl3 C60 1.723(11) . ?
Cl4 C60 1.725(9) . ?
O1 C9 1.373(5) . ?
O1 C10 1.433(5) . ?
O2 C11 1.304(4) . ?
O3 C18 1.367(5) . ?
O3 C19 1.417(5) . ?
O4 C20 1.314(4) . ?
O5 C27 1.367(5) . ?
O5 C28 1.426(5) . ?
O6 C29 1.316(5) . ?
O7 C38 1.370(5) . ?
O7 C39 1.414(5) . ?
O8 C40 1.310(4) . ?
O9 C47 1.369(5) . ?
O9 C48 1.420(5) . ?
O10 C49 1.309(5) . ?
O11 C56 1.370(5) . ?
O11 C57 1.433(5) . ?
O12 C58 1.315(4) . ?
O13 N7 1.244(5) . ?
O14 N7 1.242(5) . ?
O15 N7 1.228(5) . ?
N1 C4 1.278(6) . ?
N1 C3 1.462(5) . ?
N2 C13 1.273(5) . ?
N2 C12 1.474(5) . ?
N3 C22 1.288(5) . ?
N3 C21 1.470(5) . ?
N4 C33 1.280(6) . ?
N4 C32 1.466(6) . ?
N5 C42 1.273(6) . ?
N5 C41 1.485(5) . ?
N6 C51 1.280(5) . ?
N6 C50 1.468(5) . ?
C1 C2 1.534(6) . ?
C1 H1A 0.9800 . ?
C1 H1B 0.9800 . ?
C1 H1C 0.9800 . ?
C2 C12 1.528(7) . ?
C2 C3 1.531(7) . ?
C2 C21 1.550(6) . ?
C3 H3A 0.9900 . ?
C3 H3B 0.9900 . ?
C4 C5 1.445(6) . ?
C4 H4 0.9500 . ?
C5 C6 1.414(6) . ?
C5 C11 1.419(5) . ?
C6 C7 1.358(6) . ?
C6 H6 0.9500 . ?
C7 C8 1.399(6) . ?
C7 H7 0.9500 . ?
C8 C9 1.374(5) . ?
C8 H8 0.9500 . ?
C9 C11 1.421(5) . ?
C10 H10A 0.9800 . ?
C10 H10B 0.9800 . ?
C10 H10C 0.9800 . ?
C12 H12A 0.9900 . ?
C12 H12B 0.9900 . ?
C13 C14 1.455(6) . ?
C13 H13 0.9500 . ?
C14 C20 1.400(6) . ?
C14 C15 1.420(5) . ?
C15 C16 1.359(7) . ?
C15 H15 0.9500 . ?
C16 C17 1.391(7) . ?
C16 H16 0.9500 . ?
C17 C18 1.378(6) . ?
C17 H17 0.9500 . ?
C18 C20 1.424(6) . ?
C19 H19A 0.9800 . ?
C19 H19B 0.9800 . ?
C19 H19C 0.9800 . ?
C21 H21A 0.9900 . ?
C21 H21B 0.9900 . ?
C22 C23 1.450(6) . ?
C22 H22 0.9500 . ?
C23 C29 1.405(6) . ?
C23 C24 1.412(6) . ?
C24 C25 1.366(7) . ?
C24 H24 0.9500 . ?
C25 C26 1.399(6) . ?
C25 H25 0.9500 . ?
C26 C27 1.372(6) . ?
C26 H26 0.9500 . ?
C27 C29 1.426(6) . ?
C28 H28A 0.9800 . ?
C28 H28B 0.9800 . ?
C28 H28C 0.9800 . ?
C30 C31 1.540(6) . ?
C30 H30A 0.9800 . ?
C30 H30B 0.9800 . ?
C30 H30C 0.9800 . ?
C31 C41 1.525(6) . ?
C31 C50 1.534(6) . ?
C31 C32 1.547(6) . ?
C32 H32A 0.9900 . ?
C32 H32B 0.9900 . ?
C33 C34 1.438(6) . ?
C33 H33 0.9500 . ?
C34 C35 1.398(6) . ?
C34 C40 1.417(6) . ?
C35 C36 1.361(7) . ?
C35 H35 0.9500 . ?
C36 C37 1.410(7) . ?
C36 H36 0.9500 . ?
C37 C38 1.372(6) . ?
C37 H37 0.9500 . ?
C38 C40 1.419(6) . ?
C39 H39A 0.9800 . ?
C39 H39B 0.9800 . ?
C39 H39C 0.9800 . ?
C41 H41A 0.9900 . ?
C41 H41B 0.9900 . ?
C42 C43 1.457(6) . ?
C42 H42 0.9500 . ?
C43 C44 1.404(6) . ?
C43 C49 1.406(5) . ?
C44 C45 1.359(6) . ?
C44 H44 0.9500 . ?
C45 C46 1.408(6) . ?
C45 H45 0.9500 . ?
C46 C47 1.367(6) . ?
C46 H46 0.9500 . ?
C47 C49 1.428(5) . ?
C48 H48A 0.9800 . ?
C48 H48B 0.9800 . ?
C48 H48C 0.9800 . ?
C50 H50A 0.9900 . ?
C50 H50B 0.9900 . ?
C51 C52 1.443(6) . ?
C51 H51 0.9500 . ?
C52 C58 1.401(6) . ?
C52 C53 1.415(5) . ?
C53 C54 1.367(6) . ?
C53 H53 0.9500 . ?
C54 C55 1.391(6) . ?
C54 H54 0.9500 . ?
C55 C56 1.383(5) . ?
C55 H55 0.9500 . ?
C56 C58 1.418(5) . ?
C57 H57A 0.9800 . ?
C57 H57B 0.9800 . ?
C57 H57C 0.9800 . ?
C59 H59A 0.9900 . ?
C59 H59B 0.9900 . ?
C60 H60A 0.9900 . ?
C60 H60B 0.9900 . ?

loop_
_geom_torsion_atom_site_label_1
_geom_torsion_atom_site_label_2
_geom_torsion_atom_site_label_3
_geom_torsion_atom_site_label_4
_geom_torsion
_geom_torsion_site_symmetry_1
_geom_torsion_site_symmetry_2
_geom_torsion_site_symmetry_3
_geom_torsion_site_symmetry_4
_geom_torsion_publ_flag
C4 N1 C3 C2 131.0(4) . . . . ?
Zn1 N1 C3 C2 -34.4(5) . . . . ?
C12 C2 C3 N1 82.5(5) . . . . ?
C1 C2 C3 N1 -158.9(4) . . . . ?
C21 C2 C3 N1 -40.8(5) . . . . ?
C3 N1 C4 C5 -179.9(4) . . . . ?
Zn1 N1 C4 C5 -16.4(6) . . . . ?
N1 C4 C5 C6 -177.8(4) . . . . ?
N1 C4 C5 C11 1.1(7) . . . . ?
C11 C5 C6 C7 -1.8(6) . . . . ?
C4 C5 C6 C7 177.2(4) . . . . ?
C5 C6 C7 C8 -1.0(7) . . . . ?
C6 C7 C8 C9 1.6(7) . . . . ?
C10 O1 C9 C8 -1.4(6) . . . . ?
C10 O1 C9 C11 179.4(3) . . . . ?
C7 C8 C9 O1 -178.5(4) . . . . ?
C7 C8 C9 C11 0.7(6) . . . . ?
Zn1 O2 C11 C5 6.7(5) . . . . ?
Tb1 O2 C11 C5 -168.2(3) . . . . ?
Zn1 O2 C11 C9 -173.8(3) . . . . ?
Tb1 O2 C11 C9 11.2(5) . . . . ?
C6 C5 C11 O2 -176.8(4) . . . . ?
C4 C5 C11 O2 4.4(6) . . . . ?
C6 C5 C11 C9 3.8(5) . . . . ?
C4 C5 C11 C9 -175.1(4) . . . . ?
O1 C9 C11 O2 -3.5(5) . . . . ?
C8 C9 C11 O2 177.2(4) . . . . ?
O1 C9 C11 C5 176.0(3) . . . . ?
C8 C9 C11 C5 -3.3(6) . . . . ?
C13 N2 C12 C2 132.6(4) . . . . ?
Zn1 N2 C12 C2 -35.1(5) . . . . ?
C3 C2 C12 N2 -39.7(5) . . . . ?
C1 C2 C12 N2 -158.6(4) . . . . ?
C21 C2 C12 N2 83.6(5) . . . . ?
C12 N2 C13 C14 179.2(4) . . . . ?
Zn1 N2 C13 C14 -14.8(7) . . . . ?
N2 C13 C14 C20 3.3(7) . . . . ?
N2 C13 C14 C15 -174.2(5) . . . . ?
C20 C14 C15 C16 -1.8(7) . . . . ?
C13 C14 C15 C16 175.9(4) . . . . ?
C14 C15 C16 C17 0.1(7) . . . . ?
C15 C16 C17 C18 0.9(7) . . . . ?
C19 O3 C18 C17 -6.8(6) . . . . ?
Tb1 O3 C18 C17 169.6(3) . . . . ?
C19 O3 C18 C20 173.3(4) . . . . ?
Tb1 O3 C18 C20 -10.2(4) . . . . ?
C16 C17 C18 O3 179.9(4) . . . . ?
C16 C17 C18 C20 -0.2(7) . . . . ?
Zn1 O4 C20 C14 3.9(6) . . . . ?
Tb1 O4 C20 C14 -163.2(3) . . . . ?
Zn1 O4 C20 C18 -178.3(3) . . . . ?
Tb1 O4 C20 C18 14.6(5) . . . . ?
C15 C14 C20 O4 -179.9(4) . . . . ?
C13 C14 C20 O4 2.7(7) . . . . ?
C15 C14 C20 C18 2.4(6) . . . . ?
C13 C14 C20 C18 -175.1(4) . . . . ?
O3 C18 C20 O4 0.6(5) . . . . ?
C17 C18 C20 O4 -179.3(4) . . . . ?
O3 C18 C20 C14 178.5(4) . . . . ?
C17 C18 C20 C14 -1.4(6) . . . . ?
C22 N3 C21 C2 139.8(4) . . . . ?
Zn1 N3 C21 C2 -32.3(4) . . . . ?
C12 C2 C21 N3 -41.9(5) . . . . ?
C3 C2 C21 N3 81.8(5) . . . . ?
C1 C2 C21 N3 -159.7(4) . . . . ?
C21 N3 C22 C23 -179.9(4) . . . . ?
Zn1 N3 C22 C23 -8.9(6) . . . . ?
N3 C22 C23 C29 1.1(6) . . . . ?
N3 C22 C23 C24 -177.3(4) . . . . ?
C29 C23 C24 C25 0.5(6) . . . . ?
C22 C23 C24 C25 179.0(4) . . . . ?
C23 C24 C25 C26 -0.2(7) . . . . ?
C24 C25 C26 C27 -1.2(6) . . . . ?
C28 O5 C27 C26 -2.1(6) . . . . ?
Tb1 O5 C27 C26 169.4(3) . . . . ?
C28 O5 C27 C29 178.2(4) . . . . ?
Tb1 O5 C27 C29 -10.4(4) . . . . ?
C25 C26 C27 O5 -177.4(4) . . . . ?
C25 C26 C27 C29 2.3(6) . . . . ?
Zn1 O6 C29 C23 4.2(5) . . . . ?
Tb1 O6 C29 C23 -160.6(3) . . . . ?
Zn1 O6 C29 C27 -176.4(2) . . . . ?
Tb1 O6 C29 C27 18.7(5) . . . . ?
C24 C23 C29 O6 179.9(4) . . . . ?
C22 C23 C29 O6 1.6(6) . . . . ?
C24 C23 C29 C27 0.6(6) . . . . ?
C22 C23 C29 C27 -177.8(4) . . . . ?
O5 C27 C29 O6 -1.7(5) . . . . ?
C26 C27 C29 O6 178.6(3) . . . . ?
O5 C27 C29 C23 177.7(3) . . . . ?
C26 C27 C29 C23 -2.0(6) . . . . ?
C33 N4 C32 C31 137.5(4) . . . . ?
Zn2 N4 C32 C31 -32.8(5) . . . . ?
C41 C31 C32 N4 83.5(5) . . . . ?
C50 C31 C32 N4 -41.1(5) . . . . ?
C30 C31 C32 N4 -158.8(4) . . . . ?
C32 N4 C33 C34 178.2(4) . . . . ?
Zn2 N4 C33 C34 -12.9(7) . . . . ?
N4 C33 C34 C35 -174.7(4) . . . . ?
N4 C33 C34 C40 3.8(7) . . . . ?
C40 C34 C35 C36 -1.4(7) . . . . ?
C33 C34 C35 C36 177.1(5) . . . . ?
C34 C35 C36 C37 0.0(8) . . . . ?
C35 C36 C37 C38 0.7(8) . . . . ?
C39 O7 C38 C37 -4.4(6) . . . . ?
Tb1 O7 C38 C37 170.1(4) . . . . ?
C39 O7 C38 C40 176.0(4) . . . . ?
Tb1 O7 C38 C40 -9.6(4) . . . . ?
C36 C37 C38 O7 -179.7(4) . . . . ?
C36 C37 C38 C40 0.0(7) . . . . ?
Zn2 O8 C40 C34 1.2(6) . . . . ?
Tb1 O8 C40 C34 -163.7(3) . . . . ?
Zn2 O8 C40 C38 -179.7(3) . . . . ?
Tb1 O8 C40 C38 15.4(5) . . . . ?
C35 C34 C40 O8 -178.9(4) . . . . ?
C33 C34 C40 O8 2.7(6) . . . . ?
C35 C34 C40 C38 1.9(6) . . . . ?
C33 C34 C40 C38 -176.5(4) . . . . ?
O7 C38 C40 O8 -0.8(5) . . . . ?
C37 C38 C40 O8 179.5(4) . . . . ?
O7 C38 C40 C34 178.4(3) . . . . ?
C37 C38 C40 C34 -1.3(6) . . . . ?
C42 N5 C41 C31 141.3(4) . . . . ?
Zn2 N5 C41 C31 -30.9(4) . . . . ?
C50 C31 C41 N5 80.1(4) . . . . ?
C30 C31 C41 N5 -161.7(4) . . . . ?
C32 C31 C41 N5 -44.1(5) . . . . ?
C41 N5 C42 C43 177.3(4) . . . . ?
Zn2 N5 C42 C43 -11.7(7) . . . . ?
N5 C42 C43 C44 -171.6(4) . . . . ?
N5 C42 C43 C49 5.4(7) . . . . ?
C49 C43 C44 C45 -0.5(6) . . . . ?
C42 C43 C44 C45 176.6(4) . . . . ?
C43 C44 C45 C46 1.2(6) . . . . ?
C44 C45 C46 C47 -0.8(6) . . . . ?
C45 C46 C47 O9 -179.0(4) . . . . ?
C45 C46 C47 C49 -0.5(6) . . . . ?
C48 O9 C47 C46 -6.4(6) . . . . ?
Tb1 O9 C47 C46 164.5(3) . . . . ?
C48 O9 C47 C49 174.9(3) . . . . ?
Tb1 O9 C47 C49 -14.1(4) . . . . ?
Zn2 O10 C49 C43 -0.1(5) . . . . ?
Tb1 O10 C49 C43 -159.7(3) . . . . ?
Zn2 O10 C49 C47 178.5(2) . . . . ?
Tb1 O10 C49 C47 18.9(5) . . . . ?
C44 C43 C49 O10 177.9(4) . . . . ?
C42 C43 C49 O10 1.0(6) . . . . ?
C44 C43 C49 C47 -0.8(6) . . . . ?
C42 C43 C49 C47 -177.6(4) . . . . ?
C46 C47 C49 O10 -177.5(4) . . . . ?
O9 C47 C49 O10 1.2(5) . . . . ?
C46 C47 C49 C43 1.2(6) . . . . ?
O9 C47 C49 C43 179.9(3) . . . . ?
C51 N6 C50 C31 127.6(4) . . . . ?
Zn2 N6 C50 C31 -37.1(5) . . . . ?
C41 C31 C50 N6 -39.1(5) . . . . ?
C30 C31 C50 N6 -157.5(4) . . . . ?
C32 C31 C50 N6 84.8(4) . . . . ?
C50 N6 C51 C52 -179.0(4) . . . . ?
Zn2 N6 C51 C52 -16.2(7) . . . . ?
N6 C51 C52 C58 -5.2(8) . . . . ?
N6 C51 C52 C53 177.5(5) . . . . ?
C58 C52 C53 C54 -1.3(7) . . . . ?
C51 C52 C53 C54 176.1(4) . . . . ?
C52 C53 C54 C55 -2.1(7) . . . . ?
C53 C54 C55 C56 2.2(7) . . . . ?
C57 O11 C56 C55 -3.4(6) . . . . ?
Tb1 O11 C56 C55 -176.2(3) . . . . ?
C57 O11 C56 C58 176.8(3) . . . . ?
Tb1 O11 C56 C58 4.0(4) . . . . ?
C54 C55 C56 O11 -178.8(4) . . . . ?
C54 C55 C56 C58 1.0(6) . . . . ?
Zn2 O12 C58 C52 11.2(6) . . . . ?
Tb1 O12 C58 C52 -176.4(3) . . . . ?
Zn2 O12 C58 C56 -168.0(3) . . . . ?
Tb1 O12 C58 C56 4.3(6) . . . . ?
C53 C52 C58 O12 -174.8(4) . . . . ?
C51 C52 C58 O12 7.9(7) . . . . ?
C53 C52 C58 C56 4.4(6) . . . . ?
C51 C52 C58 C56 -172.8(4) . . . . ?
O11 C56 C58 O12 -5.2(5) . . . . ?
C55 C56 C58 O12 175.0(4) . . . . ?
O11 C56 C58 C52 175.5(3) . . . . ?
C55 C56 C58 C52 -4.3(6) . . . . ?
